data_2219588
loop_
_publ_author_name
'Ben Amor, Fatma'
'Ould M'hamed, Mohamed'
'Mrabet, H\'edi'
'Driss, Ahmed'
'Efrit, Mohamed Lotfi'

_publ_section_title
;
 2-[(4-Benzhydrylpip\'erazin-1-yl)m\'ethyl]acrylonitrile
;
_journal_coeditor_code HB2772
_journal_issue 10
_journal_name_full 'Acta Crystallographica Section E'
_journal_page_first o1872
_journal_paper_doi 10.1107/S1600536808025403
_journal_volume 64
_journal_year 2008
_chemical_formula_iupac 'C21 H23 N3'
_chemical_formula_moiety 'C21 H23 N3'
_chemical_formula_sum 'C21 H23 N3'
_chemical_formula_weight 317.42
_chemical_name_systematic
;
2-[(4-benzhydrylpiperazin-1-yl)methyl]acrylonitrile
;
_space_group_IT_number 14
_symmetry_cell_setting monoclinic
_symmetry_space_group_name_Hall '-P 2ybc'
_symmetry_space_group_name_H-M 'P 1 21/c 1'
_atom_sites_solution_hydrogens geom
_atom_sites_solution_primary direct
_atom_sites_solution_secondary difmap
_cell_angle_alpha 90.00
_cell_angle_beta 107.00(3)
_cell_angle_gamma 90.00
_cell_formula_units_Z 4
_cell_length_a 17.443(5)
_cell_length_b 6.183(3)
_cell_length_c 17.717(5)
_cell_measurement_reflns_used 25
_cell_measurement_temperature 298(2)
_cell_measurement_theta_max 14.99
_cell_measurement_theta_min 11.61
_cell_volume 1827.3(12)
_computing_cell_refinement 'CAD-4 EXPRESS (Enraf--Nonius, 1994)'
_computing_data_collection 'CAD-4 EXPRESS (Enraf--Nonius, 1994)'
_computing_data_reduction 'XCAD4 (Harms & Wocadlo, 1995)'
_computing_molecular_graphics 'DIAMOND (Brandenburg, 1998)'
_computing_publication_material 'SHELXL97 (Sheldrick, 2008)'
_computing_structure_refinement 'SHELXL97 (Sheldrick, 2008)'
_computing_structure_solution 'SHELXS97 (Sheldrick, 2008)'
_diffrn_ambient_temperature 298(2)
_diffrn_measured_fraction_theta_full 0.999
_diffrn_measured_fraction_theta_max 0.999
_diffrn_measurement_device_type 'Enraf--Nonius CAD-4'
_diffrn_measurement_method 'Non-profiled \w/2\q'
_diffrn_radiation_monochromator graphite
_diffrn_radiation_source 'fine-focus sealed tube'
_diffrn_radiation_type MoK\a
_diffrn_radiation_wavelength 0.71073
_diffrn_reflns_av_R_equivalents 0.0522
_diffrn_reflns_av_sigmaI/netI 0.0628
_diffrn_reflns_limit_h_max 1
_diffrn_reflns_limit_h_min -21
_diffrn_reflns_limit_k_max 7
_diffrn_reflns_limit_k_min 0
_diffrn_reflns_limit_l_max 21
_diffrn_reflns_limit_l_min -21
_diffrn_reflns_number 3708
_diffrn_reflns_theta_full 25.97
_diffrn_reflns_theta_max 25.97
_diffrn_reflns_theta_min 2.36
_diffrn_standards_decay_% 7
_diffrn_standards_interval_time 120
_diffrn_standards_number 2
_exptl_absorpt_coefficient_mu 0.069
_exptl_absorpt_correction_T_max 0.985
_exptl_absorpt_correction_T_min 0.904
_exptl_absorpt_correction_type psi-scan
_exptl_absorpt_process_details '(North <i>et al.</i>,  1968)'
_exptl_crystal_colour colourless
_exptl_crystal_density_diffrn 1.154
_exptl_crystal_density_method 'not measured'
_exptl_crystal_description slab
_exptl_crystal_F_000 680
_exptl_crystal_size_max 0.72
_exptl_crystal_size_mid 0.58
_exptl_crystal_size_min 0.22
_refine_diff_density_max 0.174
_refine_diff_density_min -0.195
_refine_ls_extinction_method none
_refine_ls_goodness_of_fit_ref 0.975
_refine_ls_hydrogen_treatment refall
_refine_ls_matrix_type full
_refine_ls_number_parameters 309
_refine_ls_number_reflns 3587
_refine_ls_number_restraints 0
_refine_ls_restrained_S_all 0.975
_refine_ls_R_factor_all 0.1458
_refine_ls_R_factor_gt 0.0544
_refine_ls_shift/su_max 0.000
_refine_ls_shift/su_mean 0.000
_refine_ls_structure_factor_coef Fsqd
_refine_ls_weighting_details 'calc w = 1/[\s^2^(Fo^2^)+(0.0682P)^2^] where P=(Fo^2^+2Fc^2^)/3'
_refine_ls_weighting_scheme calc
_refine_ls_wR_factor_gt 0.1176
_refine_ls_wR_factor_ref 0.1558
_reflns_number_gt 1625
_reflns_number_total 3587
_reflns_threshold_expression I>2\s(I)
_cod_data_source_file hb2772.cif
_cod_data_source_block I
_cod_original_cell_volume 1827.4(12)
_cod_original_sg_symbol_H-M 'P 21/c'
_cod_database_code 2219588
_cod_database_fobs_code 2219588

loop_
_symmetry_equiv_pos_as_xyz
'x, y, z'
'-x, y+1/2, -z+1/2'
'-x, -y, -z'
'x, -y-1/2, z-1/2'

loop_
_atom_site_type_symbol
_atom_site_label
_atom_site_fract_x
_atom_site_fract_y
_atom_site_fract_z
_atom_site_U_iso_or_equiv
_atom_site_adp_type
_atom_site_calc_flag
_atom_site_occupancy
N N1 -0.13498(16) 0.4548(5) 0.10237(17) 0.0949(9) Uani d 1
N N2 0.08178(11) 0.5724(3) 0.18358(11) 0.0514(5) Uani d 1
N N3 0.22797(11) 0.3529(3) 0.17780(11) 0.0484(5) Uani d 1
C C1 -0.09372(17) 0.6013(5) 0.11096(15) 0.0625(7) Uani d 1
C C2 -0.04111(15) 0.7881(4) 0.12169(16) 0.0564(7) Uani d 1
C C3 -0.0645(2) 0.9613(6) 0.0767(2) 0.0792(9) Uani d 1
C C4 0.03676(16) 0.7713(5) 0.18724(18) 0.0616(7) Uani d 1
C C5 0.15513(15) 0.5667(5) 0.25155(16) 0.0558(7) Uani d 1
C C6 0.20291(16) 0.3636(5) 0.24995(15) 0.0535(7) Uani d 1
C C7 0.10589(17) 0.5601(5) 0.11123(16) 0.0560(7) Uani d 1
C C8 0.15533(15) 0.3575(5) 0.11019(15) 0.0545(7) Uani d 1
C C9 0.27587(14) 0.1535(4) 0.17883(14) 0.0492(6) Uani d 1
C C10 0.35248(13) 0.1564(4) 0.24803(14) 0.0504(6) Uani d 1
C C11 0.40273(16) 0.3359(5) 0.26327(17) 0.0642(8) Uani d 1
C C12 0.47357(17) 0.3339(7) 0.3254(2) 0.0781(10) Uani d 1
C C13 0.4938(2) 0.1530(7) 0.3721(2) 0.0842(11) Uani d 1
C C14 0.4453(2) -0.0264(7) 0.3578(2) 0.0816(10) Uani d 1
C C15 0.37478(18) -0.0246(6) 0.29607(17) 0.0660(8) Uani d 1
C C16 0.29580(13) 0.1168(4) 0.10145(14) 0.0495(6) Uani d 1
C C17 0.32827(19) 0.2798(5) 0.06644(17) 0.0685(8) Uani d 1
C C18 0.3497(2) 0.2389(6) -0.00144(19) 0.0807(10) Uani d 1
C C19 0.33888(18) 0.0384(6) -0.03670(18) 0.0738(9) Uani d 1
C C20 0.30501(19) -0.1234(6) -0.00327(19) 0.0746(9) Uani d 1
C C21 0.28447(16) -0.0861(5) 0.06555(18) 0.0623(7) Uani d 1
H H13 -0.0285(19) 1.088(5) 0.0898(18) 0.098(11) Uiso d 1
H H23 -0.1189(16) 0.972(4) 0.0391(16) 0.068(8) Uiso d 1
H H14 0.0235(14) 0.767(4) 0.2404(16) 0.074(8) Uiso d 1
H H24 0.0693(16) 0.909(4) 0.1835(15) 0.075(8) Uiso d 1
H H15 0.1394(13) 0.573(4) 0.2995(14) 0.058(7) Uiso d 1
H H25 0.1883(16) 0.704(4) 0.2488(15) 0.078(8) Uiso d 1
H H16 0.1723(15) 0.231(4) 0.2543(14) 0.068(8) Uiso d 1
H H26 0.2498(14) 0.361(3) 0.2972(13) 0.053(6) Uiso d 1
H H17 0.0579(14) 0.552(4) 0.0641(15) 0.057(7) Uiso d 1
H H27 0.1379(14) 0.692(4) 0.1039(13) 0.060(7) Uiso d 1
H H18 0.1224(15) 0.228(4) 0.1109(14) 0.068(8) Uiso d 1
H H28 0.1719(13) 0.360(4) 0.0624(14) 0.055(7) Uiso d 1
H H19 0.2430(12) 0.032(3) 0.1842(11) 0.039(6) Uiso d 1
H H111 0.3885(13) 0.460(4) 0.2327(14) 0.056(8) Uiso d 1
H H112 0.5043(17) 0.462(5) 0.3322(17) 0.088(10) Uiso d 1
H H113 0.5413(19) 0.155(5) 0.4162(18) 0.093(10) Uiso d 1
H H114 0.4583(19) -0.147(5) 0.3893(18) 0.096(11) Uiso d 1
H H115 0.3425(16) -0.147(5) 0.2845(15) 0.078(10) Uiso d 1
H H117 0.3375(17) 0.426(5) 0.0924(18) 0.094(10) Uiso d 1
H H118 0.3684(18) 0.350(5) -0.0223(17) 0.086(10) Uiso d 1
H H119 0.3571(17) 0.006(5) -0.0838(19) 0.100(10) Uiso d 1
H H120 0.2960(16) -0.263(5) -0.0260(17) 0.084(9) Uiso d 1
H H121 0.2654(16) -0.199(4) 0.0925(15) 0.072(9) Uiso d 1

loop_
_atom_site_aniso_label
_atom_site_aniso_U_11
_atom_site_aniso_U_22
_atom_site_aniso_U_33
_atom_site_aniso_U_12
_atom_site_aniso_U_13
_atom_site_aniso_U_23
N1 0.0769(18) 0.088(2) 0.102(2) -0.0164(16) -0.0001(16) 0.0096(17)
N2 0.0447(11) 0.0591(14) 0.0510(11) -0.0024(10) 0.0149(9) -0.0069(10)
N3 0.0423(11) 0.0535(13) 0.0495(11) -0.0019(10) 0.0135(9) -0.0029(10)
C1 0.0554(16) 0.067(2) 0.0588(16) 0.0055(16) 0.0067(14) 0.0023(14)
C2 0.0517(15) 0.0572(17) 0.0614(15) 0.0058(14) 0.0182(13) -0.0068(14)
C3 0.077(2) 0.067(2) 0.089(2) 0.0144(19) 0.016(2) 0.0031(19)
C4 0.0583(17) 0.0565(18) 0.0700(18) 0.0005(15) 0.0187(14) -0.0111(15)
C5 0.0483(14) 0.0703(19) 0.0507(15) -0.0033(14) 0.0173(13) -0.0077(14)
C6 0.0451(14) 0.0679(18) 0.0462(14) -0.0038(14) 0.0116(12) 0.0029(13)
C7 0.0476(14) 0.0635(19) 0.0549(16) 0.0044(14) 0.0116(13) 0.0034(14)
C8 0.0485(15) 0.0639(19) 0.0496(15) -0.0018(15) 0.0118(12) -0.0023(13)
C9 0.0439(13) 0.0488(16) 0.0553(15) -0.0116(13) 0.0151(11) 0.0002(12)
C10 0.0430(13) 0.0553(16) 0.0538(14) -0.0007(13) 0.0156(11) -0.0040(13)
C11 0.0516(16) 0.066(2) 0.0726(19) -0.0047(15) 0.0145(15) -0.0038(16)
C12 0.0488(18) 0.094(3) 0.089(2) -0.0114(19) 0.0162(17) -0.029(2)
C13 0.0546(19) 0.115(3) 0.073(2) 0.021(2) 0.0031(17) -0.019(2)
C14 0.074(2) 0.092(3) 0.071(2) 0.023(2) 0.0090(18) 0.007(2)
C15 0.0605(18) 0.068(2) 0.0673(19) 0.0052(17) 0.0149(15) 0.0057(16)
C16 0.0382(13) 0.0520(16) 0.0557(14) -0.0013(11) 0.0097(11) -0.0020(12)
C17 0.086(2) 0.0594(19) 0.0687(18) -0.0062(16) 0.0367(16) -0.0035(15)
C18 0.098(2) 0.079(2) 0.078(2) 0.002(2) 0.0455(19) 0.008(2)
C19 0.0669(19) 0.098(3) 0.0570(18) 0.0194(18) 0.0184(15) -0.0029(18)
C20 0.0671(19) 0.075(2) 0.077(2) 0.0013(18) 0.0152(16) -0.0247(19)
C21 0.0546(16) 0.0583(19) 0.0751(19) -0.0043(14) 0.0208(14) -0.0071(16)

loop_
_atom_type_symbol
_atom_type_description
_atom_type_scat_dispersion_real
_atom_type_scat_dispersion_imag
_atom_type_scat_source
C C 0.0033 0.0016 'International Tables Vol C Tables 4.2.6.8 and 6.1.1.4'
H H 0.0000 0.0000 'International Tables Vol C Tables 4.2.6.8 and 6.1.1.4'
N N 0.0061 0.0033 'International Tables Vol C Tables 4.2.6.8 and 6.1.1.4'

loop_
_geom_angle_atom_site_label_1
_geom_angle_atom_site_label_2
_geom_angle_atom_site_label_3
_geom_angle
_geom_angle_publ_flag
C7 N2 C4 112.1(2) n
C7 N2 C5 108.08(19) n
C4 N2 C5 109.3(2) n
C8 N3 C6 107.69(19) n
C8 N3 C9 111.96(19) n
C6 N3 C9 109.63(19) n
N1 C1 C2 179.8(3) n
C3 C2 C1 119.4(3) n
C3 C2 C4 124.6(3) n
C1 C2 C4 115.9(3) n
C2 C3 H13 115.8(18) n
C2 C3 H23 121.7(16) n
H13 C3 H23 122(2) n
N2 C4 C2 113.3(2) n
N2 C4 H14 106.4(14) n
C2 C4 H14 108.2(14) n
N2 C4 H24 111.9(14) n
C2 C4 H24 106.4(15) n
H14 C4 H24 111(2) n
N2 C5 C6 110.8(2) n
N2 C5 H15 108.4(13) n
C6 C5 H15 110.5(14) n
N2 C5 H25 107.7(15) n
C6 C5 H25 111.1(14) n
H15 C5 H25 108.3(19) n
N3 C6 C5 111.1(2) n
N3 C6 H16 109.6(14) n
C5 C6 H16 111.8(14) n
N3 C6 H26 110.7(12) n
C5 C6 H26 109.0(13) n
H16 C6 H26 105(2) n
N2 C7 C8 111.2(2) n
N2 C7 H17 110.6(13) n
C8 C7 H17 106.9(13) n
N2 C7 H27 112.3(13) n
C8 C7 H27 108.8(13) n
H17 C7 H27 106.8(19) n
N3 C8 C7 111.3(2) n
N3 C8 H18 109.9(15) n
C7 C8 H18 109.5(14) n
N3 C8 H28 107.8(13) n
C7 C8 H28 108.2(13) n
H18 C8 H28 110.2(19) n
N3 C9 C16 112.77(19) n
N3 C9 C10 110.9(2) n
C16 C9 C10 110.31(19) n
N3 C9 H19 107.4(12) n
C16 C9 H19 105.7(12) n
C10 C9 H19 109.6(12) n
C11 C10 C15 118.4(3) n
C11 C10 C9 121.3(2) n
C15 C10 C9 120.3(2) n
C10 C11 C12 120.6(3) n
C10 C11 H111 119.9(15) n
C12 C11 H111 119.5(15) n
C13 C12 C11 119.6(3) n
C13 C12 H112 124.8(19) n
C11 C12 H112 115.6(19) n
C14 C13 C12 120.8(3) n
C14 C13 H113 119.8(18) n
C12 C13 H113 119.4(18) n
C13 C14 C15 119.6(4) n
C13 C14 H114 121(2) n
C15 C14 H114 119(2) n
C14 C15 C10 121.0(4) n
C14 C15 H115 120.4(17) n
C10 C15 H115 118.5(17) n
C17 C16 C21 118.1(3) n
C17 C16 C9 121.5(2) n
C21 C16 C9 120.3(2) n
C18 C17 C16 120.4(3) n
C18 C17 H117 120.9(17) n
C16 C17 H117 118.7(17) n
C19 C18 C17 121.5(3) n
C19 C18 H118 121.9(19) n
C17 C18 H118 116.5(19) n
C18 C19 C20 118.5(3) n
C18 C19 H119 121.8(18) n
C20 C19 H119 119.6(18) n
C19 C20 C21 120.6(3) n
C19 C20 H120 121.2(17) n
C21 C20 H120 118.2(17) n
C20 C21 C16 120.8(3) n
C20 C21 H121 122.3(16) n
C16 C21 H121 116.7(16) n

loop_
_geom_bond_atom_site_label_1
_geom_bond_atom_site_label_2
_geom_bond_distance
_geom_bond_publ_flag
N1 C1 1.139(3) n
N2 C7 1.463(3) n
N2 C4 1.471(3) n
N2 C5 1.479(3) n
N3 C8 1.467(3) n
N3 C6 1.469(3) n
N3 C9 1.486(3) n
C1 C2 1.453(4) n
C2 C3 1.326(4) n
C2 C4 1.511(4) n
C3 H13 0.99(3) n
C3 H23 0.99(3) n
C4 H14 1.03(3) n
C4 H24 1.03(3) n
C5 C6 1.512(4) n
C5 H15 0.97(2) n
C5 H25 1.03(3) n
C6 H16 0.99(3) n
C6 H26 0.99(2) n
C7 C8 1.524(4) n
C7 H17 1.00(2) n
C7 H27 1.02(2) n
C8 H18 0.99(3) n
C8 H28 0.97(2) n
C9 C16 1.527(3) n
C9 C10 1.527(3) n
C9 H19 0.97(2) n
C10 C11 1.391(4) n
C10 C15 1.391(4) n
C11 C12 1.394(4) n
C11 H111 0.93(2) n
C12 C13 1.374(5) n
C12 H112 0.95(3) n
C13 C14 1.373(5) n
C13 H113 0.96(3) n
C14 C15 1.387(4) n
C14 H114 0.92(3) n
C15 H115 0.93(3) n
C16 C17 1.388(4) n
C16 C21 1.394(3) n
C17 C18 1.383(4) n
C17 H117 1.00(3) n
C18 C19 1.376(4) n
C18 H118 0.89(3) n
C19 C20 1.380(4) n
C19 H119 1.00(3) n
C20 C21 1.387(4) n
C20 H120 0.94(3) n
C21 H121 0.96(3) n

loop_
_cod_related_entry_id
_cod_related_entry_database
_cod_related_entry_code
1 ChemSpider 24740583
